data_4083989
loop_
_publ_author_name
'Mata, Jos\'e A.'
'Chianese, Anthony R.'
'Miecznikowski, John R.'
'Poyatos, Macarena'
'Peris, Eduardo'
'Faller, Jack W.'
'Crabtree, Robert H.'

_publ_section_title
;
 Reactivity Differences in the Syntheses of Chelating N-Heterocyclic
 Carbene Complexes of Rhodium Are Ascribed to Ligand Anisotropy
;
_journal_issue 6
_journal_name_full Organometallics
_journal_page_first 1253
_journal_paper_doi 10.1021/om034240+
_journal_volume 23
_journal_year 2004
_chemical_formula_moiety 'C24 H38 N4 Rh, F6 P'
_chemical_formula_sum 'C24 H38 F6 N4 P Rh'
_chemical_formula_weight 630.46
_space_group_IT_number 14
_symmetry_cell_setting monoclinic
_symmetry_Int_Tables_number 14
_symmetry_space_group_name_Hall '-P 2ybc'
_symmetry_space_group_name_H-M 'P 1 21/c 1'
_cell_angle_alpha 90
_cell_angle_beta 96.4499(10)
_cell_angle_gamma 90
_cell_formula_units_Z 4
_cell_length_a 12.3626(3)
_cell_length_b 15.8246(4)
_cell_length_c 13.6358(4)
_cell_measurement_reflns_used 10004
_cell_measurement_temperature 183.2
_cell_measurement_theta_max 27.5
_cell_measurement_theta_min 1.0
_cell_volume 2650.73(12)
_computing_cell_refinement Denzo-SMN
_computing_data_collection 'Nonius Collect'
_computing_data_reduction Denzo-SMN
_computing_publication_material 'teXsan for Windows v. 1.06 (MSC 1999)'
_computing_structure_refinement 'teXsan for Windows v. 1.06 (MSC 1999)'
_computing_structure_solution
;
SIR92 (Altomare, et. al. 1994)
;
_diffrn_ambient_temperature 183.2
_diffrn_measurement_device 'Nonius Kappa CCD'
_diffrn_measurement_method \w
_diffrn_orient_matrix_UB_11 0.00000
_diffrn_orient_matrix_UB_12 0.00000
_diffrn_orient_matrix_UB_13 0.00000
_diffrn_orient_matrix_UB_21 0.00000
_diffrn_orient_matrix_UB_22 0.00000
_diffrn_orient_matrix_UB_23 0.00000
_diffrn_orient_matrix_UB_31 0.00000
_diffrn_orient_matrix_UB_32 0.00000
_diffrn_orient_matrix_UB_33 0.00000
_diffrn_radiation_detector CCD
_diffrn_radiation_monochromator graphite
_diffrn_radiation_source 'X-ray tube'
_diffrn_radiation_type 'Mo K\a'
_diffrn_radiation_wavelength 0.7107
_diffrn_reflns_av_R_equivalents 0.04500
_diffrn_reflns_av_sigmaI/netI 0.121
_diffrn_reflns_limit_h_max 16
_diffrn_reflns_limit_h_min -16
_diffrn_reflns_limit_k_max 15
_diffrn_reflns_limit_k_min -20
_diffrn_reflns_limit_l_max 17
_diffrn_reflns_limit_l_min -17
_diffrn_reflns_number 9929
_diffrn_reflns_reduction_process 'Lp corrections applied'
_diffrn_reflns_theta_max 27.49
_diffrn_reflns_theta_min 1.50
_diffrn_standards_decay_% 0.00
_diffrn_standards_interval_count 0
_diffrn_standards_number 0
_exptl_absorpt_coefficient_mu 0.766
_exptl_absorpt_correction_type none
_exptl_crystal_colour yellow
_exptl_crystal_density_diffrn 1.580
_exptl_crystal_density_meas ?
_exptl_crystal_description needle
_exptl_crystal_F_000 1296.00
_exptl_crystal_size_max 0.17
_exptl_crystal_size_mid 0.12
_exptl_crystal_size_min 0.10
_refine_diff_density_max 0.66
_refine_diff_density_min -0.58
_refine_ls_extinction_method none
_refine_ls_goodness_of_fit_all 1.747
_refine_ls_goodness_of_fit_ref 1.190
_refine_ls_hydrogen_treatment noref
_refine_ls_matrix_type full
_refine_ls_number_constraints 0
_refine_ls_number_parameters 325
_refine_ls_number_reflns 3316
_refine_ls_number_restraints 0
_refine_ls_R_factor_all 0.0973
_refine_ls_R_factor_gt 0.038
_refine_ls_shift/su_max 0.0000
_refine_ls_shift/su_mean 0.0000
_refine_ls_structure_factor_coef F
_refine_ls_weighting_details 'w = 1/[\s^2^(Fo) + 0.00002|Fo|^2^]'
_refine_ls_weighting_scheme sigma
_refine_ls_wR_factor_all 0.076
_refine_ls_wR_factor_ref 0.038
_reflns_number_gt 3316
_reflns_number_total 6280
_reflns_threshold_expression I>3.00\s(I)
_cod_data_source_file om034240%2Bsi20031023_035210.cif
_cod_data_source_block '_2315[RhCODbicarbenechelat'
_cod_depositor_comments
;
The following automatic conversions were performed:

'_exptl_crystal_density_meas' value 'not measured' was changed to '?'
- the value is perceived as not measured.

Automatic conversion script
Id: cif_fix_values 3008 2015-01-20 13:52:24Z robertas 
;
_cod_original_cell_volume 2650.73(11)
_cod_original_sg_symbol_H-M 'P 21/c     '
_cod_original_formula_sum 'C24 H38 F6 N4 P Rh '
_cod_database_code 4083989

loop_
_symmetry_equiv_pos_as_xyz
'   +x,   +y,   +z'
'   -x,1/2+y,1/2-z'
'   -x,   -y,   -z'
'   +x,1/2-y,1/2+z'

loop_
_atom_site_label
_atom_site_fract_x
_atom_site_fract_y
_atom_site_fract_z
_atom_site_U_iso_or_equiv
_atom_site_occupancy
_atom_site_adp_type
_atom_site_calc_flag
Rh(1) 0.19265(2) 0.10793(2) 0.14195(2) 0.02082(9) 1.000 Uani d
P(1) -0.19464(10) 0.07394(9) 0.33404(10) 0.0430(4) 1.000 Uani d
F(1) -0.0943(2) 0.1308(3) 0.3585(4) 0.129(2) 1.000 Uani d
F(2) -0.1314(3) 0.0245(2) 0.2589(3) 0.094(1) 1.000 Uani d
F(3) -0.1498(3) 0.0106(3) 0.4139(3) 0.132(2) 1.000 Uani d
F(4) -0.2572(3) 0.1263(2) 0.4081(3) 0.111(2) 1.000 Uani d
F(5) -0.2399(3) 0.1403(3) 0.2541(3) 0.110(2) 1.000 Uani d
F(6) -0.2970(3) 0.0210(2) 0.3060(4) 0.144(2) 1.000 Uani d
N(1) 0.2719(2) 0.0843(2) 0.3512(3) 0.0245(10) 1.000 Uani d
N(2) 0.4122(2) 0.1230(2) 0.2846(3) 0.0239(10) 1.000 Uani d
N(3) 0.1584(2) -0.0632(2) 0.2478(3) 0.0213(10) 1.000 Uani d
N(4) 0.2107(2) -0.0812(2) 0.1052(3) 0.0226(10) 1.000 Uani d
C(1) 0.3041(3) 0.1076(3) 0.2636(3) 0.0228(11) 1.000 Uani d
C(2) 0.3575(3) 0.0862(3) 0.4254(3) 0.0297(13) 1.000 Uani d
C(3) 0.4451(3) 0.1104(3) 0.3835(3) 0.0304(12) 1.000 Uani d
C(4) 0.4824(3) 0.1528(3) 0.2128(3) 0.0277(12) 1.000 Uani d
C(5) 0.5040(3) 0.2479(3) 0.2190(3) 0.0288(13) 1.000 Uani d
C(6) 0.5597(3) 0.2804(3) 0.1334(3) 0.0332(13) 1.000 Uani d
C(7) 0.5744(3) 0.3756(3) 0.1329(4) 0.041(2) 1.000 Uani d
C(8) 0.1582(3) 0.0627(3) 0.3618(3) 0.0269(12) 1.000 Uani d
C(9) 0.1313(3) -0.0295(3) 0.3422(3) 0.0289(13) 1.000 Uani d
C(10) 0.1851(3) -0.0193(3) 0.1682(3) 0.0205(12) 1.000 Uani d
C(11) 0.1658(3) -0.1493(3) 0.2337(3) 0.0270(13) 1.000 Uani d
C(12) 0.1988(3) -0.1604(2) 0.1447(4) 0.0269(12) 1.000 Uani d
C(13) 0.2597(3) -0.0666(3) 0.0145(3) 0.0282(12) 1.000 Uani d
C(14) 0.3721(3) -0.1049(3) 0.0163(3) 0.0318(12) 1.000 Uani d
C(15) 0.4555(3) -0.0697(3) 0.0948(3) 0.036(1) 1.000 Uani d
C(16) 0.5674(3) -0.1085(3) 0.0944(4) 0.044(2) 1.000 Uani d
C(17) 0.0831(3) 0.0946(3) 0.0040(3) 0.0249(12) 1.000 Uani d
C(18) 0.0238(3) 0.1224(3) 0.0775(3) 0.0268(12) 1.000 Uani d
C(19) -0.0159(3) 0.2120(3) 0.0856(4) 0.042(2) 1.000 Uani d
C(20) 0.0614(3) 0.2675(3) 0.1523(4) 0.044(2) 1.000 Uani d
C(21) 0.1799(3) 0.2455(3) 0.1512(4) 0.032(1) 1.000 Uani d
C(22) 0.2302(3) 0.2263(3) 0.0685(4) 0.0295(13) 1.000 Uani d
C(23) 0.1766(3) 0.2303(3) -0.0371(3) 0.039(1) 1.000 Uani d
C(24) 0.1234(3) 0.1480(3) -0.0754(3) 0.037(1) 1.000 Uani d
H(1) 0.3546 0.0729 0.4930 0.036 1.000 Uiso c
H(2) 0.5167 0.1176 0.4158 0.036 1.000 Uiso c
H(3) 0.5501 0.1240 0.2240 0.033 1.000 Uiso c
H(4) 0.4486 0.1399 0.1485 0.033 1.000 Uiso c
H(5) 0.4365 0.2765 0.2194 0.035 1.000 Uiso c
H(6) 0.5491 0.2596 0.2785 0.035 1.000 Uiso c
H(7) 0.6295 0.2549 0.1361 0.040 1.000 Uiso c
H(8) 0.5173 0.2645 0.0738 0.040 1.000 Uiso c
H(9) 0.5948 0.3928 0.0708 0.049 1.000 Uiso c
H(10) 0.6296 0.3913 0.1837 0.049 1.000 Uiso c
H(11) 0.5079 0.4022 0.1438 0.049 1.000 Uiso c
H(12) 0.1445 0.0757 0.4273 0.032 1.000 Uiso c
H(13) 0.1122 0.0960 0.3166 0.032 1.000 Uiso c
H(14) 0.0553 -0.0365 0.3442 0.035 1.000 Uiso c
H(15) 0.1699 -0.0618 0.3935 0.035 1.000 Uiso c
H(16) 0.1504 -0.1924 0.2787 0.032 1.000 Uiso c
H(17) 0.2116 -0.2130 0.1143 0.032 1.000 Uiso c
H(18) 0.2139 -0.0906 -0.0389 0.034 1.000 Uiso c
H(19) 0.2651 -0.0073 0.0047 0.034 1.000 Uiso c
H(20) 0.3663 -0.1640 0.0271 0.038 1.000 Uiso c
H(21) 0.3971 -0.0954 -0.0461 0.038 1.000 Uiso c
H(22) 0.4612 -0.0105 0.0847 0.043 1.000 Uiso c
H(23) 0.4312 -0.0798 0.1575 0.043 1.000 Uiso c
H(24) 0.6011 -0.0865 0.0405 0.053 1.000 Uiso c
H(25) 0.5607 -0.1681 0.0877 0.053 1.000 Uiso c
H(26) 0.6107 -0.0954 0.1544 0.053 1.000 Uiso c
H(29) -0.0247 0.2362 0.0214 0.050 1.000 Uiso c
H(30) -0.0842 0.2106 0.1113 0.050 1.000 Uiso c
H(31) 0.0511 0.3245 0.1315 0.052 1.000 Uiso c
H(32) 0.0438 0.2620 0.2181 0.052 1.000 Uiso c
H(35) 0.1222 0.2729 -0.0408 0.047 1.000 Uiso c
H(36) 0.2306 0.2451 -0.0784 0.047 1.000 Uiso c
H(37) 0.1753 0.1162 -0.1062 0.045 1.000 Uiso c
H(38) 0.0633 0.1613 -0.1225 0.045 1.000 Uiso c
H(27) 0.0688 0.0376 -0.0152 0.030 1.000 Uiso c
H(28) -0.0241 0.0810 0.0989 0.032 1.000 Uiso c
H(33) 0.2269 0.2701 0.2035 0.038 1.000 Uiso c
H(34) 0.3057 0.2396 0.0751 0.035 1.000 Uiso c

loop_
_atom_site_aniso_label
_atom_site_aniso_U_11
_atom_site_aniso_U_22
_atom_site_aniso_U_33
_atom_site_aniso_U_12
_atom_site_aniso_U_13
_atom_site_aniso_U_23
Rh(1) 0.0198(2) 0.0186(2) 0.0235(2) -0.0020(2) 0.00012(13) 0.0007(2)
P(1) 0.0368(7) 0.0482(8) 0.0440(9) 0.0069(7) 0.0051(7) 0.0062(7)
F(1) 0.046(2) 0.107(3) 0.229(5) -0.009(2) -0.008(2) -0.050(3)
F(2) 0.107(2) 0.109(3) 0.071(3) 0.034(2) 0.032(2) -0.018(2)
F(3) 0.182(4) 0.151(4) 0.068(3) 0.086(3) 0.038(3) 0.061(3)
F(4) 0.116(3) 0.108(3) 0.122(4) 0.032(2) 0.069(3) -0.020(3)
F(5) 0.105(3) 0.108(3) 0.113(4) 0.030(2) -0.003(2) 0.052(3)
F(6) 0.076(2) 0.073(3) 0.276(6) -0.026(2) -0.005(3) -0.027(3)
N(1) 0.024(2) 0.024(2) 0.023(2) -0.000(1) -0.002(2) -0.000(2)
N(2) 0.021(2) 0.025(2) 0.025(2) -0.002(2) 0.002(2) -0.001(2)
N(3) 0.020(2) 0.021(2) 0.025(2) 0.002(2) 0.007(2) -0.002(2)
N(4) 0.023(2) 0.019(2) 0.026(2) -0.001(2) 0.004(2) 0.002(2)
C(1) 0.024(2) 0.017(2) 0.028(3) 0.001(2) 0.004(2) 0.000(2)
C(2) 0.040(3) 0.031(3) 0.017(2) -0.000(2) -0.002(2) -0.002(2)
C(3) 0.032(2) 0.032(3) 0.026(3) 0.004(2) -0.006(2) -0.001(2)
C(4) 0.022(2) 0.029(3) 0.031(3) -0.001(2) -0.003(2) -0.005(2)
C(5) 0.023(2) 0.029(3) 0.034(3) -0.005(2) -0.002(2) -0.007(2)
C(6) 0.032(2) 0.034(3) 0.033(3) -0.008(2) 0.000(2) -0.001(2)
C(7) 0.038(3) 0.044(3) 0.040(3) -0.009(2) -0.003(2) 0.000(2)
C(8) 0.030(2) 0.025(3) 0.026(3) 0.003(2) 0.008(2) 0.002(2)
C(9) 0.026(2) 0.029(3) 0.032(3) -0.002(2) 0.007(2) 0.008(2)
C(10) 0.014(2) 0.022(2) 0.025(3) -0.002(2) 0.001(2) -0.001(2)
C(11) 0.025(2) 0.019(3) 0.038(3) -0.001(2) 0.008(2) 0.005(2)
C(12) 0.026(2) 0.019(2) 0.036(3) 0.001(2) 0.002(2) 0.001(2)
C(13) 0.027(2) 0.031(3) 0.028(3) -0.005(2) 0.005(2) -0.002(2)
C(14) 0.034(2) 0.031(3) 0.032(3) 0.000(2) 0.011(2) -0.002(2)
C(15) 0.030(2) 0.042(3) 0.036(3) -0.000(2) 0.008(2) 0.005(2)
C(16) 0.029(2) 0.057(3) 0.045(3) -0.003(3) 0.005(2) 0.011(3)
C(17) 0.023(2) 0.023(3) 0.028(3) -0.007(2) -0.005(2) -0.003(2)
C(18) 0.020(2) 0.026(3) 0.033(3) -0.005(2) -0.005(2) -0.006(2)
C(19) 0.025(2) 0.043(3) 0.057(4) 0.006(2) -0.002(2) -0.010(3)
C(20) 0.036(3) 0.034(3) 0.059(4) 0.006(2) -0.003(2) -0.017(3)
C(21) 0.028(2) 0.021(2) 0.046(3) -0.001(2) -0.005(2) -0.002(2)
C(22) 0.030(2) 0.018(2) 0.040(3) -0.007(2) 0.003(2) 0.003(2)
C(23) 0.046(3) 0.037(3) 0.035(3) -0.003(2) 0.003(2) 0.011(2)
C(24) 0.038(3) 0.037(3) 0.035(3) -0.006(2) -0.005(2) 0.007(2)

loop_
_atom_type_symbol
_atom_type_oxidation_number
_atom_type_number_in_cell
_atom_type_scat_dispersion_real
_atom_type_scat_dispersion_imag
_atom_type_scat_source
C 0 96 0.002 0.002
;International Tables for Crystallography
(1992, Vol. C, Table 6.1.1.2)
;
H 0 152 0.000 0.000
;International Tables for Crystallography
(1992, Vol. C, Table 6.1.1.2)
;
F 0 24 0.014 0.010
;International Tables for Crystallography
(1992, Vol. C, Table 6.1.1.2)
;
N 0 16 0.004 0.003
;International Tables for Crystallography
(1992, Vol. C, Table 6.1.1.2)
;
P 0 4 0.090 0.095
;International Tables for Crystallography
(1992, Vol. C, Table 6.1.1.2)
;
Rh 0 4 -1.287 0.919
;International Tables for Crystallography
(1992, Vol. C, Tables 4.2.6.8 and 6.1.1.1)
;

loop_
_geom_angle_atom_site_label_1
_geom_angle_atom_site_label_2
_geom_angle_atom_site_label_3
_geom_angle
_geom_angle_publ_flag
C(1) Rh(1) C(10) 84.0(2) ?
C(1) Rh(1) C(17) 172.8(2) ?
C(1) Rh(1) C(18) 149.1(2) ?
C(1) Rh(1) C(21) 90.1(2) ?
C(1) Rh(1) C(22) 102.4(2) ?
C(10) Rh(1) C(17) 91.1(2) ?
C(10) Rh(1) C(18) 96.5(2) ?
C(10) Rh(1) C(21) 164.4(2) ?
C(10) Rh(1) C(22) 158.9(2) ?
C(17) Rh(1) C(18) 36.7(2) ?
C(17) Rh(1) C(21) 95.9(2) ?
C(17) Rh(1) C(22) 80.4(2) ?
C(18) Rh(1) C(21) 81.2(2) ?
C(18) Rh(1) C(22) 88.2(2) ?
C(21) Rh(1) C(22) 36.7(2) ?
F(1) P(1) F(2) 89.1(2) ?
F(1) P(1) F(3) 90.6(3) ?
F(1) P(1) F(4) 89.7(3) ?
F(1) P(1) F(5) 88.6(3) ?
F(1) P(1) F(6) 177.0(3) ?
F(2) P(1) F(3) 88.3(2) ?
F(2) P(1) F(4) 178.2(3) ?
F(2) P(1) F(5) 92.6(2) ?
F(2) P(1) F(6) 91.3(3) ?
F(3) P(1) F(4) 93.1(3) ?
F(3) P(1) F(5) 178.7(3) ?
F(3) P(1) F(6) 92.4(3) ?
F(4) P(1) F(5) 86.0(2) ?
F(4) P(1) F(6) 89.8(2) ?
F(5) P(1) F(6) 88.5(2) ?
C(1) N(1) C(2) 111.4(4) ?
C(1) N(1) C(8) 122.0(3) ?
C(2) N(1) C(8) 126.6(4) ?
C(1) N(2) C(3) 110.8(4) ?
C(1) N(2) C(4) 124.3(4) ?
C(3) N(2) C(4) 124.8(3) ?
C(9) N(3) C(10) 127.9(4) ?
C(9) N(3) C(11) 120.5(4) ?
C(10) N(3) C(11) 111.5(4) ?
C(10) N(4) C(12) 111.4(4) ?
C(10) N(4) C(13) 124.7(4) ?
C(12) N(4) C(13) 123.3(4) ?
Rh(1) C(1) N(1) 118.8(3) ?
Rh(1) C(1) N(2) 137.1(3) ?
N(1) C(1) N(2) 104.1(3) ?
N(1) C(2) C(3) 106.5(4) ?
N(1) C(2) H(1) 126.8 no
C(3) C(2) H(1) 126.7 no
N(2) C(3) C(2) 107.2(4) ?
N(2) C(3) H(2) 126.4 no
C(2) C(3) H(2) 126.4 no
N(2) C(4) C(5) 113.3(4) ?
N(2) C(4) H(3) 108.5 no
N(2) C(4) H(4) 108.5 no
C(5) C(4) H(3) 108.5 no
C(5) C(4) H(4) 108.5 no
H(3) C(4) H(4) 109.5 no
C(4) C(5) C(6) 112.7(4) ?
C(4) C(5) H(5) 108.7 no
C(4) C(5) H(6) 108.7 no
C(6) C(5) H(5) 108.7 no
C(6) C(5) H(6) 108.7 no
H(5) C(5) H(6) 109.5 no
C(5) C(6) C(7) 114.0(4) ?
C(5) C(6) H(7) 108.4 no
C(5) C(6) H(8) 108.3 no
C(7) C(6) H(7) 108.3 no
C(7) C(6) H(8) 108.3 no
H(7) C(6) H(8) 109.4 no
C(6) C(7) H(9) 109.5 no
C(6) C(7) H(10) 109.4 no
C(6) C(7) H(11) 109.5 no
H(9) C(7) H(10) 109.5 no
H(9) C(7) H(11) 109.5 no
H(10) C(7) H(11) 109.5 no
N(1) C(8) C(9) 113.6(4) ?
N(1) C(8) H(12) 108.4 no
N(1) C(8) H(13) 108.4 no
C(9) C(8) H(12) 108.4 no
C(9) C(8) H(13) 108.4 no
H(12) C(8) H(13) 109.5 no
N(3) C(9) C(8) 116.0(4) ?
N(3) C(9) H(14) 107.8 no
N(3) C(9) H(15) 107.8 no
C(8) C(9) H(14) 107.8 no
C(8) C(9) H(15) 107.8 no
H(14) C(9) H(15) 109.5 no
Rh(1) C(10) N(3) 131.4(3) ?
Rh(1) C(10) N(4) 125.3(3) ?
N(3) C(10) N(4) 103.3(4) ?
N(3) C(11) C(12) 106.8(4) ?
N(3) C(11) H(16) 126.6 no
C(12) C(11) H(16) 126.6 no
N(4) C(12) C(11) 107.0(4) ?
N(4) C(12) H(17) 126.5 no
C(11) C(12) H(17) 126.5 no
N(4) C(13) C(14) 113.0(4) ?
N(4) C(13) H(18) 108.6 no
N(4) C(13) H(19) 108.6 no
C(14) C(13) H(18) 108.6 no
C(14) C(13) H(19) 108.6 no
H(18) C(13) H(19) 109.5 no
C(13) C(14) C(15) 114.6(4) ?
C(13) C(14) H(20) 108.2 no
C(13) C(14) H(21) 108.2 no
C(15) C(14) H(20) 108.2 no
C(15) C(14) H(21) 108.2 no
H(20) C(14) H(21) 109.4 no
C(14) C(15) C(16) 113.5(4) ?
C(14) C(15) H(22) 108.5 no
C(14) C(15) H(23) 108.5 no
C(16) C(15) H(22) 108.4 no
C(16) C(15) H(23) 108.4 no
H(22) C(15) H(23) 109.5 no
C(15) C(16) H(24) 109.5 no
C(15) C(16) H(25) 109.5 no
C(15) C(16) H(26) 109.5 no
H(24) C(16) H(25) 109.4 no
H(24) C(16) H(26) 109.5 no
H(25) C(16) H(26) 109.5 no
Rh(1) C(17) C(18) 71.0(2) ?
Rh(1) C(17) C(24) 109.9(3) ?
Rh(1) C(17) H(27) 113.8 no
C(18) C(17) C(24) 126.2(4) ?
C(18) C(17) H(27) 113.9 no
C(24) C(17) H(27) 113.8 no
Rh(1) C(18) C(17) 72.4(2) ?
Rh(1) C(18) C(19) 111.9(3) ?
Rh(1) C(18) H(28) 113.9 no
C(17) C(18) C(19) 123.8(5) ?
C(17) C(18) H(28) 113.9 no
C(19) C(18) H(28) 113.9 no
C(18) C(19) C(20) 113.5(3) ?
C(18) C(19) H(29) 108.4 no
C(18) C(19) H(30) 108.4 no
C(20) C(19) H(29) 108.5 no
C(20) C(19) H(30) 108.5 no
H(29) C(19) H(30) 109.5 no
C(19) C(20) C(21) 113.9(4) ?
C(19) C(20) H(31) 108.5 no
C(19) C(20) H(32) 108.4 no
C(21) C(20) H(31) 108.3 no
C(21) C(20) H(32) 108.2 no
H(31) C(20) H(32) 109.4 no
Rh(1) C(21) C(20) 107.9(3) ?
Rh(1) C(21) C(22) 72.1(3) ?
Rh(1) C(21) H(33) 114.2 no
C(20) C(21) C(22) 125.9(4) ?
C(20) C(21) H(33) 114.2 no
C(22) C(21) H(33) 114.1 no
Rh(1) C(22) C(21) 71.2(3) ?
Rh(1) C(22) C(23) 112.1(3) ?
Rh(1) C(22) H(34) 113.6 no
C(21) C(22) C(23) 125.2(4) ?
C(21) C(22) H(34) 113.6 no
C(23) C(22) H(34) 113.6 no
C(22) C(23) C(24) 114.5(4) ?
C(22) C(23) H(35) 108.1 no
C(22) C(23) H(36) 108.1 no
C(24) C(23) H(35) 108.2 no
C(24) C(23) H(36) 108.2 no
H(35) C(23) H(36) 109.5 no
C(17) C(24) C(23) 113.5(4) ?
C(17) C(24) H(37) 108.5 no
C(17) C(24) H(38) 108.4 no
C(23) C(24) H(37) 108.5 no
C(23) C(24) H(38) 108.4 no
H(37) C(24) H(38) 109.5 no

loop_
_geom_bond_atom_site_label_1
_geom_bond_atom_site_label_2
_geom_bond_distance
_geom_bond_publ_flag
Rh(1) C(1) 2.034(4) ?
Rh(1) C(10) 2.048(4) ?
Rh(1) C(17) 2.201(4) ?
Rh(1) C(18) 2.184(4) ?
Rh(1) C(21) 2.187(4) ?
Rh(1) C(22) 2.198(5) ?
P(1) F(1) 1.539(4) ?
P(1) F(2) 1.566(4) ?
P(1) F(3) 1.537(4) ?
P(1) F(4) 1.574(4) ?
P(1) F(5) 1.571(4) ?
P(1) F(6) 1.530(3) ?
N(1) C(1) 1.352(5) ?
N(1) C(2) 1.380(5) ?
N(1) C(8) 1.469(5) ?
N(2) C(1) 1.357(5) ?
N(2) C(3) 1.379(5) ?
N(2) C(4) 1.457(6) ?
N(3) C(9) 1.466(6) ?
N(3) C(10) 1.362(5) ?
N(3) C(11) 1.381(5) ?
N(4) C(10) 1.363(5) ?
N(4) C(12) 1.380(5) ?
N(4) C(13) 1.456(6) ?
C(2) C(3) 1.337(6) ?
C(2) H(1) 0.95 no
C(3) H(2) 0.95 no
C(4) C(5) 1.530(6) ?
C(4) H(3) 0.95 no
C(4) H(4) 0.95 no
C(5) C(6) 1.510(7) ?
C(5) H(5) 0.95 no
C(5) H(6) 0.95 no
C(6) C(7) 1.517(6) ?
C(6) H(7) 0.95 no
C(6) H(8) 0.95 no
C(7) H(9) 0.95 no
C(7) H(10) 0.95 no
C(7) H(11) 0.95 no
C(8) C(9) 1.514(6) ?
C(8) H(12) 0.95 no
C(8) H(13) 0.95 no
C(9) H(14) 0.95 no
C(9) H(15) 0.95 no
C(11) C(12) 1.334(6) ?
C(11) H(16) 0.95 no
C(12) H(17) 0.95 no
C(13) C(14) 1.514(6) ?
C(13) H(18) 0.95 no
C(13) H(19) 0.95 no
C(14) C(15) 1.508(6) ?
C(14) H(20) 0.95 no
C(14) H(21) 0.95 no
C(15) C(16) 1.515(6) ?
C(15) H(22) 0.95 no
C(15) H(23) 0.95 no
C(16) H(24) 0.95 no
C(16) H(25) 0.95 no
C(16) H(26) 0.95 no
C(17) C(18) 1.379(6) ?
C(17) C(24) 1.501(6) ?
C(17) H(27) 0.95 no
C(18) C(19) 1.508(6) ?
C(18) H(28) 0.95 no
C(19) C(20) 1.522(6) ?
C(19) H(29) 0.95 no
C(19) H(30) 0.95 no
C(20) C(21) 1.508(6) ?
C(20) H(31) 0.95 no
C(20) H(32) 0.95 no
C(21) C(22) 1.381(7) ?
C(21) H(33) 0.95 no
C(22) C(23) 1.517(6) ?
C(22) H(34) 0.95 no
C(23) C(24) 1.525(6) ?
C(23) H(35) 0.95 no
C(23) H(36) 0.95 no
C(24) H(37) 0.95 no
C(24) H(38) 0.95 no

loop_
_geom_contact_atom_site_label_1
_geom_contact_atom_site_label_2
_geom_contact_distance
_geom_contact_site_symmetry_2
_geom_contact_publ_flag
F(1) H(13) 2.7343 . no
F(1) H(17) 2.9106 2 no
F(1) C(8) 3.298(5) . no
F(1) C(12) 3.545(6) 2 no
F(2) H(14) 2.6476 . no
F(2) H(28) 2.8232 . no
F(2) H(37) 3.0546 3 no
F(2) C(9) 3.427(5) . no
F(3) H(12) 2.5545 3_556 no
F(3) H(15) 2.7860 3_556 no
F(3) H(14) 2.9030 . no
F(3) C(8) 3.283(6) 3_556 no
F(3) C(9) 3.321(7) 3_556 no
F(4) H(17) 2.6301 2 no
F(4) H(2) 2.8126 1_455 no
F(4) H(15) 2.9785 3_556 no
F(4) H(9) 3.0460 4_455 no
F(4) C(12) 3.541(6) 2 no
F(5) H(3) 2.5959 1_455 no
F(5) H(7) 2.8101 1_455 no
F(5) H(16) 2.9226 2 no
F(5) H(17) 2.9303 2 no
F(5) C(4) 3.422(5) 1_455 no
F(5) C(11) 3.451(6) 2 no
F(5) C(12) 3.455(6) 2 no
F(5) C(5) 3.579(5) 1_455 no
F(5) C(6) 3.584(5) 1_455 no
F(6) H(3) 2.6473 1_455 no
F(6) H(26) 2.9045 1_455 no
F(6) C(4) 3.553(6) 1_455 no
N(1) H(36) 2.9291 4 no
N(1) C(23) 3.567(6) 4 no
N(3) H(10) 2.7763 2_645 no
C(2) C(7) 3.550(7) 2_645 no
C(3) H(9) 2.9817 4 no
C(3) C(7) 3.598(6) 4 no
C(4) H(21) 2.9950 3_655 no
C(5) C(16) 3.595(7) 2_655 no
C(7) H(23) 2.9527 2_655 no
C(7) H(2) 2.9680 4_554 no
C(7) C(11) 3.531(6) 2_655 no
C(8) H(35) 2.9770 4 no
C(8) C(23) 3.551(7) 4 no
C(11) H(10) 2.7271 2_645 no
C(15) H(22) 3.0382 3_655 no
C(17) H(27) 2.8267 3 no
C(18) H(27) 2.8671 3 no
C(18) H(18) 2.9693 3 no
C(19) H(16) 3.0293 2 no
C(20) H(16) 2.9495 2 no
H(1) H(11) 2.6640 4 no
H(2) H(9) 2.2295 4 no
H(3) H(21) 2.6207 3_655 no
H(4) H(21) 2.5848 3_655 no
H(6) H(25) 2.6519 2_655 no
H(6) H(23) 2.6901 2_655 no
H(7) H(20) 2.6548 3_655 no
H(8) H(20) 2.6342 3_655 no
H(10) H(23) 2.4146 2_655 no
H(12) H(35) 2.4557 4 no
H(14) H(31) 2.6027 2_545 no
H(16) H(30) 2.3570 2_545 no
H(16) H(32) 2.5127 2_545 no
H(18) H(28) 2.4013 3 no
H(18) H(30) 2.6066 3 no
H(19) H(24) 2.3558 3_655 no
H(21) H(22) 2.5220 3_655 no
H(22) H(24) 2.3590 3_655 no
H(22) H(22) 2.6196 3_655 no
H(32) H(38) 2.4776 4 no
H(27) H(27) 2.1538 3 no
H(27) H(28) 2.2339 3 no

loop_
_geom_torsion_atom_site_label_1
_geom_torsion_atom_site_label_2
_geom_torsion_atom_site_label_3
_geom_torsion_atom_site_label_4
_geom_torsion
_geom_torsion_publ_flag
Rh(1) C(1) N(1) C(2) 179.0(3) no
Rh(1) C(1) N(1) C(8) -2.6(6) no
Rh(1) C(1) N(2) C(3) -178.4(4) no
Rh(1) C(1) N(2) C(4) 4.3(7) no
Rh(1) C(10) N(3) C(9) -3.2(6) no
Rh(1) C(10) N(3) C(11) -179.2(3) no
Rh(1) C(10) N(4) C(12) 179.2(3) no
Rh(1) C(10) N(4) C(13) 7.6(5) no
Rh(1) C(17) C(18) C(19) 105.0(4) no
Rh(1) C(17) C(24) C(23) -34.5(5) no
Rh(1) C(18) C(17) C(24) -101.2(4) no
Rh(1) C(18) C(19) C(20) -10.6(6) no
Rh(1) C(21) C(20) C(19) -37.5(5) no
Rh(1) C(21) C(22) C(23) 104.2(4) no
Rh(1) C(22) C(21) C(20) -99.5(4) no
Rh(1) C(22) C(23) C(24) -8.9(5) no
N(1) C(1) Rh(1) C(10) -63.0(4) no
N(1) C(1) Rh(1) C(17) -110.0(13) no
N(1) C(1) Rh(1) C(18) 29.5(6) no
N(1) C(1) Rh(1) C(21) 102.5(4) no
N(1) C(1) Rh(1) C(22) 137.3(3) no
N(1) C(1) N(2) C(3) -0.8(5) no
N(1) C(1) N(2) C(4) -178.0(4) no
N(1) C(2) C(3) N(2) 0.0(5) no
N(1) C(8) C(9) N(3) -53.3(5) no
N(2) C(1) Rh(1) C(10) 114.4(5) no
N(2) C(1) Rh(1) C(17) 67.4(15) no
N(2) C(1) Rh(1) C(18) -153.1(4) no
N(2) C(1) Rh(1) C(21) -80.1(5) no
N(2) C(1) Rh(1) C(22) -45.3(5) no
N(2) C(1) N(1) C(2) 0.8(5) no
N(2) C(1) N(1) C(8) 179.3(3) no
N(2) C(4) C(5) C(6) -169.8(3) no
N(3) C(10) Rh(1) C(1) 59.5(4) no
N(3) C(10) Rh(1) C(17) -125.8(4) no
N(3) C(10) Rh(1) C(18) -89.4(4) no
N(3) C(10) Rh(1) C(21) -8.8(8) no
N(3) C(10) Rh(1) C(22) 168.6(3) no
N(3) C(10) N(4) C(12) 0.6(4) no
N(3) C(10) N(4) C(13) -170.9(3) no
N(3) C(11) C(12) N(4) -0.3(5) no
N(4) C(10) Rh(1) C(1) -118.6(3) no
N(4) C(10) Rh(1) C(17) 56.1(3) no
N(4) C(10) Rh(1) C(18) 92.5(3) no
N(4) C(10) Rh(1) C(21) 173.1(4) no
N(4) C(10) Rh(1) C(22) -9.5(6) no
N(4) C(10) N(3) C(9) 175.2(3) no
N(4) C(10) N(3) C(11) -0.8(4) no
N(4) C(13) C(14) C(15) -62.1(5) no
C(1) Rh(1) C(17) C(18) 146.0(13) no
C(1) Rh(1) C(17) C(24) -91.3(14) no
C(1) Rh(1) C(18) C(17) -172.2(3) no
C(1) Rh(1) C(18) C(19) 67.7(5) no
C(1) Rh(1) C(21) C(20) -126.2(4) no
C(1) Rh(1) C(21) C(22) 111.0(3) no
C(1) Rh(1) C(22) C(21) -73.0(3) no
C(1) Rh(1) C(22) C(23) 165.7(3) no
C(1) N(1) C(2) C(3) -0.5(5) no
C(1) N(1) C(8) C(9) 88.1(5) no
C(1) N(2) C(3) C(2) 0.5(5) no
C(1) N(2) C(4) C(5) 99.7(5) no
C(2) N(1) C(8) C(9) -93.7(5) no
C(2) C(3) N(2) C(4) 177.7(4) no
C(3) N(2) C(4) C(5) -77.2(5) no
C(3) C(2) N(1) C(8) -178.9(4) no
C(4) C(5) C(6) C(7) 175.4(3) no
C(8) C(9) N(3) C(10) -13.6(6) no
C(8) C(9) N(3) C(11) 162.1(3) no
C(9) N(3) C(11) C(12) -175.6(3) no
C(10) Rh(1) C(17) C(18) 99.4(3) no
C(10) Rh(1) C(17) C(24) -137.9(3) no
C(10) Rh(1) C(18) C(17) -83.1(3) no
C(10) Rh(1) C(18) C(19) 156.8(4) no
C(10) Rh(1) C(21) C(20) -58.7(7) no
C(10) Rh(1) C(21) C(22) 178.4(4) no
C(10) Rh(1) C(22) C(21) -178.8(3) no
C(10) Rh(1) C(22) C(23) 59.9(5) no
C(10) N(3) C(11) C(12) 0.7(5) no
C(10) N(4) C(12) C(11) -0.2(5) no
C(10) N(4) C(13) C(14) 116.1(4) no
C(11) C(12) N(4) C(13) 171.4(4) no
C(12) N(4) C(13) C(14) -54.4(5) no
C(13) C(14) C(15) C(16) -179.4(4) no
C(17) Rh(1) C(18) C(19) -120.1(5) no
C(17) Rh(1) C(21) C(20) 57.7(4) no
C(17) Rh(1) C(21) C(22) -65.2(3) no
C(17) Rh(1) C(22) C(21) 113.7(3) no
C(17) Rh(1) C(22) C(23) -7.6(3) no
C(17) C(18) Rh(1) C(21) 112.5(3) no
C(17) C(18) Rh(1) C(22) 76.3(3) no
C(17) C(18) C(19) C(20) -93.5(6) no
C(17) C(24) C(23) C(22) 29.2(6) no
C(18) Rh(1) C(17) C(24) 122.7(4) no
C(18) Rh(1) C(21) C(20) 24.0(3) no
C(18) Rh(1) C(21) C(22) -98.9(3) no
C(18) Rh(1) C(22) C(21) 77.7(3) no
C(18) Rh(1) C(22) C(23) -43.6(4) no
C(18) C(17) Rh(1) C(21) -66.6(3) no
C(18) C(17) Rh(1) C(22) -100.0(3) no
C(18) C(17) C(24) C(23) 46.1(6) no
C(18) C(19) C(20) C(21) 32.8(7) no
C(19) C(18) Rh(1) C(21) -7.6(4) no
C(19) C(18) Rh(1) C(22) -43.8(4) no
C(19) C(18) C(17) C(24) 3.8(6) no
C(19) C(20) C(21) C(22) 42.9(7) no
C(20) C(21) Rh(1) C(22) 122.9(5) no
C(20) C(21) C(22) C(23) 4.7(7) no
C(21) Rh(1) C(17) C(24) 56.1(3) no
C(21) Rh(1) C(22) C(23) -121.3(4) no
C(21) C(22) C(23) C(24) -90.9(6) no
C(22) Rh(1) C(17) C(24) 22.7(3) no
